data_7221065
loop_
_publ_author_name
'Maguire, E.T.'
'Coats, A.M.'
'West, A.R.'
'Skakle, J.M.S.'

_publ_section_title
;
 Stoichiometry and defect structure of 'Nd Mn O3'
;
_journal_name_full 'Journal of Materials Chemistry'
_journal_page_first 1337
_journal_page_last 1346
_journal_volume 9
_journal_year 1999
_chemical_formula_sum 'Mn0.96 Nd O2.886'
_chemical_name_systematic 'Nd Mn0.96 O2.886'
_space_group_IT_number 62
_symmetry_space_group_name_Hall '-P 2ac 2n'
_symmetry_space_group_name_H-M 'P n m a'
_cell_angle_alpha 90
_cell_angle_beta 90
_cell_angle_gamma 90
_cell_formula_units_Z 4
_cell_length_a 5.87766
_cell_length_b 7.66068
_cell_length_c 5.41051
_cell_volume 243.618
_citation_journal_id_ASTM JMACEP
_cod_data_source_file Maguire_JMACEP_1999_126.cif
_cod_data_source_block Mn0.96Nd1O2.886
_cod_original_cell_volume 243.6183
_cod_original_formula_sum 'Mn0.96 Nd1 O2.886'
_cod_database_code 7221065

loop_
_symmetry_equiv_pos_as_xyz
x,y,z
-x+1/2,-y,z+1/2
x+1/2,-y+1/2,-z+1/2
-x,y+1/2,-z
-x,-y,-z
x-1/2,y,-z-1/2
-x-1/2,y-1/2,z-1/2
x,-y-1/2,z

loop_
_atom_site_label
_atom_site_type_symbol
_atom_site_fract_x
_atom_site_fract_y
_atom_site_fract_z
_atom_site_occupancy
_atom_site_U_iso_or_equiv
O2 O-2 0.6812 0.0447 0.2877 0.968 0.0
Nd1 Nd+3 -0.0686 0.25 0.0124 1 0.0
Mn1 Mn+2 0.5 0 0 0.96 0.0
O1 O-2 0.0228 0.25 0.5883 0.95 0.0
